data_1537654
loop_
_publ_author_name
'Andersson, G.'
'Magneli, A.'

_publ_section_title
;
 On the crystal structure of molybdenum trioxide
;
_journal_name_full 'Acta Chemica Scandinavica (43,1989-)'
_journal_page_first 793
_journal_page_last 797
_journal_volume 4
_journal_year 1950
_chemical_formula_sum 'Mo O3'
_space_group_IT_number 62
_symmetry_space_group_name_Hall '-P 2ac 2n'
_symmetry_space_group_name_H-M 'P n m a'
_cell_angle_alpha 90
_cell_angle_beta 90
_cell_angle_gamma 90
_cell_formula_units_Z 4
_cell_length_a 13.825
_cell_length_b 3.694
_cell_length_c 3.954
_cell_volume 201.929
_citation_journal_id_ASTM ACHSE7
_cod_data_source_file Andersson_ACHSE7_1950_696.cif
_cod_data_source_block Mo1O3
_cod_original_formula_sum 'Mo1 O3'
_cod_database_code 1537654

loop_
_symmetry_equiv_pos_as_xyz
x,y,z
-x+1/2,-y,z+1/2
x+1/2,-y+1/2,-z+1/2
-x,y+1/2,-z
-x,-y,-z
x-1/2,y,-z-1/2
-x-1/2,y-1/2,z-1/2
x,-y-1/2,z

loop_
_atom_site_label
_atom_site_type_symbol
_atom_site_fract_x
_atom_site_fract_y
_atom_site_fract_z
_atom_site_occupancy
_atom_site_U_iso_or_equiv
O2 O-2 0.1 0.25 0.56 1 0.0
O3 O-2 0.23 0.25 0.015 1 0.0
O1 O-2 0.435 0.25 0.525 1 0.0
Mo1 Mo+6 0.0998 0.25 0.0847 1 0.0
